data_7060124
loop_
_publ_author_name
'Lu, Lu'
'Wang, Jun'
'Shi, Chuncheng'
'Sun, Yanchun'
'Wu, Weiping'
'Pan, Ying'
'Muddassir, Mohd.'

_publ_section_title
;
 Four structural diversity MOF-photocatalysts readily prepared for the
 degradation of the methyl violet dye under UV-visible light
;
_journal_issue 2
_journal_name_full 'New Journal of Chemistry'
_journal_page_first 551
_journal_page_last 560
_journal_paper_doi 10.1039/D0NJ04478D
_journal_volume 45
_journal_year 2021
_chemical_formula_moiety '0.5(C120 H84 Co4 N16 O20), 2(C7.5 H5.58 Br0.42 N)'
_chemical_formula_sum 'C75 H53.16 Br0.84 Co2 N10 O10'
_chemical_formula_weight 1439.42
_space_group_crystal_system monoclinic
_space_group_IT_number 14
_space_group_name_Hall '-P 2yn'
_space_group_name_H-M_alt 'P 1 21/n 1'
_atom_sites_solution_hydrogens mixed
_audit_creation_date 2020-10-13
_audit_creation_method
;
Olex2 1.2
(compiled 2018.05.29 svn.r3508 for OlexSys, GUI svn.r5506)
;
_audit_update_record
;
2020-10-13 deposited with the CCDC.	2020-11-19 downloaded from the CCDC.
;
_cell_angle_alpha 90
_cell_angle_beta 91.286(2)
_cell_angle_gamma 90
_cell_formula_units_Z 2
_cell_length_a 9.5701(2)
_cell_length_b 21.0055(5)
_cell_length_c 15.5936(4)
_cell_measurement_reflns_used 4305
_cell_measurement_temperature 293.2(8)
_cell_measurement_theta_max 72.5160
_cell_measurement_theta_min 4.1990
_cell_volume 3133.91(13)
_computing_cell_refinement 'CrysAlisPro 1.171.40.61a (Rigaku OD, 2019)'
_computing_data_collection 'CrysAlisPro 1.171.40.61a (Rigaku OD, 2019)'
_computing_data_reduction 'CrysAlisPro 1.171.40.61a (Rigaku OD, 2019)'
_computing_molecular_graphics 'Olex2 (Dolomanov et al., 2009)'
_computing_publication_material 'Olex2 (Dolomanov et al., 2009)'
_computing_structure_refinement 'ShelXL (Sheldrick, 2015)'
_computing_structure_solution 'SHELXT 2018/2 (Sheldrick, 2018)'
_diffrn_ambient_temperature 293(2)
_diffrn_detector_area_resol_mean 10.6525
_diffrn_detector_type Atlas
_diffrn_measured_fraction_theta_full 0.995
_diffrn_measured_fraction_theta_max 0.995
_diffrn_measurement_details
;
List of Runs (angles in degrees, time in seconds):

  # Type    Start    End  Width  t~exp~   \w     \q     \k     \f   Frames
#--------------------------------------------------------------------------
  1  \w   -110.00 -13.00   1.00    1.00    --  -40.20 -57.00 -30.00   97
  2  \w    -86.00  -6.00   1.00    1.00    --  -40.20 125.00 120.00   80
  3  \w     34.00 112.00   1.00    2.00    --  103.61-125.00-120.00   78
  4  \w     34.00 126.00   1.00    2.00    --  103.61 -61.00   0.00   92
  5  \w     21.00 106.00   1.00    2.00    --  103.61 -94.00 -60.00   85
  6  \w    111.00 145.00   1.00    2.00    --  103.61  77.00   0.00   34
  7  \w     80.00 174.00   1.00    2.00    --  103.61  45.00 150.00   94
;
_diffrn_measurement_device 'four-circle diffractometer'
_diffrn_measurement_device_type 'SuperNova, Dual, Cu at home/near, Atlas'
_diffrn_measurement_method '\w scans'
_diffrn_radiation_type CuK\a
_diffrn_radiation_wavelength 1.54184
_diffrn_reflns_av_R_equivalents 0.0355
_diffrn_reflns_av_unetI/netI 0.0471
_diffrn_reflns_Laue_measured_fraction_full 0.995
_diffrn_reflns_Laue_measured_fraction_max 0.995
_diffrn_reflns_limit_h_max 6
_diffrn_reflns_limit_h_min -11
_diffrn_reflns_limit_k_max 24
_diffrn_reflns_limit_k_min -23
_diffrn_reflns_limit_l_max 18
_diffrn_reflns_limit_l_min -18
_diffrn_reflns_number 10050
_diffrn_reflns_point_group_measured_fraction_full 0.995
_diffrn_reflns_point_group_measured_fraction_max 0.995
_diffrn_reflns_theta_full 66.008
_diffrn_reflns_theta_max 66.008
_diffrn_reflns_theta_min 3.531
_exptl_absorpt_coefficient_mu 5.377
_exptl_absorpt_correction_T_max 1.00000
_exptl_absorpt_correction_T_min 0.74924
_exptl_absorpt_correction_type multi-scan
_exptl_absorpt_process_details
;
CrysAlisPro 1.171.40.61a (Rigaku Oxford Diffraction, 2019)
Empirical absorption correction using spherical harmonics,
 implemented in SCALE3 ABSPACK scaling algorithm.
;
_exptl_crystal_density_diffrn 1.525
_exptl_crystal_description block
_exptl_crystal_F_000 1473
_exptl_crystal_size_max 0.18
_exptl_crystal_size_mid 0.17
_exptl_crystal_size_min 0.14
_refine_diff_density_max 0.493
_refine_diff_density_min -0.475
_refine_diff_density_rms 0.058
_refine_ls_extinction_coef 0.00075(14)
_refine_ls_extinction_expression Fc^*^=kFc[1+0.001xFc^2^\l^3^/sin(2\q)]^-1/4^
_refine_ls_extinction_method 'SHELXL-2014/7 (Sheldrick 2014'
_refine_ls_goodness_of_fit_ref 1.063
_refine_ls_hydrogen_treatment mixed
_refine_ls_matrix_type full
_refine_ls_number_parameters 494
_refine_ls_number_reflns 5433
_refine_ls_number_restraints 143
_refine_ls_restrained_S_all 1.050
_refine_ls_R_factor_all 0.0632
_refine_ls_R_factor_gt 0.0519
_refine_ls_shift/su_max 0.000
_refine_ls_shift/su_mean 0.000
_refine_ls_structure_factor_coef Fsqd
_refine_ls_weighting_details 'w=1/[\s^2^(Fo^2^)+(0.0578P)^2^+2.9550P] where P=(Fo^2^+2Fc^2^)/3'
_refine_ls_weighting_scheme calc
_refine_ls_wR_factor_gt 0.1259
_refine_ls_wR_factor_ref 0.1327
_reflns_Friedel_coverage 0.000
_reflns_number_gt 4566
_reflns_number_total 5433
_reflns_threshold_expression 'I > 2\s(I)'
_cod_data_source_file d0nj04478d2.cif
_cod_data_source_block 5
_cod_depositor_comments 'Adding full bibliography for 7060122--7060125.cif.'
_cod_database_code 7060124
_shelx_shelxl_version_number 2014/7
_shelx_space_group_comment
;
The symmetry employed for this shelxl refinement is uniquely defined
by the following loop, which should always be used as a source of
symmetry information in preference to the above space-group names.
They are only intended as comments.
;
_shelx_estimated_absorpt_t_max 0.520
_shelx_estimated_absorpt_t_min 0.444
_olex2_refinement_description
;
1. Fixed Uiso
 At 1.2 times of:
  All C(H) groups, All C(H,H) groups
2. Restrained distances
 C43-H43
 0.93 with sigma of 0.001
 C44-H43 \\sim H43-C42
 with sigma of 0.001
3. Rigid body (RIGU) restrains
 N6, Br1, C43, C44, C42, C45, C41, C40, C37, C38, C36, C39, C35, C34, C32, C33,
  N31, C5
 with sigma for 1-2 distances of 0.01 and sigma for 1-3 distances of 0.01
4. Others
 Fixed Sof: Br1(0.42) C32(0.5) H32(0.5) N31(0.5) C5(0.5) H5(0.5) C33(0.5)
 H33(0.5) N6(0.5) C37(0.5) C38(0.5) H38(0.5) C39(0.5) H39(0.5) C34(0.5)
 C35(0.5) H35(0.5) C36(0.5) H36(0.5) C40(0.5) C45(0.5) H45(0.5) C44(0.5)
 H44(0.5) C43(0.5) C42(0.5) H42(0.5) C41(0.5) H41(0.5) H43(0.08)
 Fixed Uiso: H43(0.12)
5.a Secondary CH2 refined with riding coordinates:
 C27(H27A,H27B)
5.b Aromatic/amide H refined with riding coordinates:
 C1(H1), C2(H2), C3(H3), C46(H46), C6(H6), C8(H8), C9(H9), C11(H11), C12(H12),
 C14(H14), C15(H15), C16(H16), C17(H17), C18(H18), C21(H21), C23(H23), C25(H25),
  C29(H29), C30(H30), C32(H32), C5(H5), C33(H33), C38(H38), C39(H39), C35(H35),
 C36(H36), C45(H45), C44(H44), C42(H42), C41(H41)
5.c Fitted pentagon refined as free rotating group:
 C32(N31,C5,C33,N6)
5.d Fitted hexagon refined as free rotating group:
 C37(C38,C39,C34,C35,C36), C40(C45,C44,C43,C42,C41)
;
_olex2_submission_special_instructions 'No special instructions were received'
_oxdiff_exptl_absorpt_empirical_details
;
Empirical correction (ABSPACK) includes:
- Absorption correction using spherical harmonics
- Frame scaling
;

loop_
_space_group_symop_operation_xyz
'x, y, z'
'-x+1/2, y+1/2, -z+1/2'
'-x, -y, -z'
'x-1/2, -y-1/2, z-1/2'

loop_
_atom_site_label
_atom_site_type_symbol
_atom_site_fract_x
_atom_site_fract_y
_atom_site_fract_z
_atom_site_U_iso_or_equiv
_atom_site_adp_type
_atom_site_occupancy
_atom_site_site_symmetry_order
_atom_site_calc_flag
_atom_site_refinement_flags_posn
_atom_site_refinement_flags_adp
_atom_site_refinement_flags_occupancy
_atom_site_disorder_assembly
_atom_site_disorder_group
Co1 Co 0.49058(5) 0.67696(3) 0.26811(3) 0.02820(18) Uani 1 1 d . . . . .
O1 O 0.6201(3) 0.69430(13) 0.36610(17) 0.0411(6) Uani 1 1 d . . . . .
O2 O 0.7449(3) 0.62672(14) 0.29227(17) 0.0468(7) Uani 1 1 d . . . . .
O3 O 0.8411(3) 0.80610(14) 0.61978(18) 0.0490(7) Uani 1 1 d . . . . .
O4 O 1.0506(2) 0.77609(11) 0.66460(15) 0.0351(6) Uani 1 1 d . . . . .
O5 O 1.1840(3) 0.59593(14) 0.46510(18) 0.0530(8) Uani 1 1 d . . . . .
N1 N -0.8300(3) 0.22887(14) 0.18378(19) 0.0347(7) Uani 1 1 d . . . . .
N2 N -0.6377(3) 0.28299(14) 0.16324(19) 0.0344(7) Uani 1 1 d . . . . .
N3 N 0.2653(3) 0.50820(13) 0.26454(19) 0.0335(7) Uani 1 1 d . . . . .
N4 N 0.4171(3) 0.58687(14) 0.26822(18) 0.0331(7) Uani 1 1 d . . . . .
C1 C -0.8377(4) 0.25747(19) 0.1041(3) 0.0426(9) Uani 1 1 d . . . . .
H1 H -0.9128 0.2541 0.0655 0.051 Uiso 1 1 calc R . . . .
C2 C -0.7210(4) 0.29068(19) 0.0909(3) 0.0438(9) Uani 1 1 d . . . . .
H2 H -0.7003 0.3143 0.0424 0.053 Uiso 1 1 calc R . . . .
C3 C -0.7076(4) 0.24539(17) 0.2172(2) 0.0358(8) Uani 1 1 d . . . . .
H3 H -0.6740 0.2327 0.2709 0.043 Uiso 1 1 calc R . . . .
C4 C -0.5056(4) 0.31332(16) 0.1793(2) 0.0337(8) Uani 1 1 d . . . . .
C46 C -0.4061(4) 0.28622(17) 0.2335(2) 0.0376(8) Uani 1 1 d . . . . .
H46 H -0.4238 0.2474 0.2599 0.045 Uiso 1 1 calc R . . . .
C6 C -0.2803(4) 0.31688(17) 0.2486(2) 0.0378(8) Uani 1 1 d . . . . .
H6 H -0.2137 0.2980 0.2847 0.045 Uiso 1 1 calc R . . . .
C7 C -0.2510(4) 0.37502(17) 0.2112(2) 0.0340(8) Uani 1 1 d . . . . .
C8 C -0.3516(4) 0.4006(2) 0.1560(3) 0.0519(11) Uani 1 1 d . . . . .
H8 H -0.3337 0.4392 0.1290 0.062 Uiso 1 1 calc R . . . .
C9 C -0.4777(4) 0.3704(2) 0.1398(3) 0.0536(12) Uani 1 1 d . . . . .
H9 H -0.5434 0.3885 0.1023 0.064 Uiso 1 1 calc R . . . .
C10 C -0.1176(4) 0.40913(17) 0.2275(2) 0.0336(8) Uani 1 1 d . . . . .
C11 C 0.0048(4) 0.37742(19) 0.2483(3) 0.0488(11) Uani 1 1 d . . . . .
H11 H 0.0033 0.3334 0.2539 0.059 Uiso 1 1 calc R . . . .
C12 C 0.1301(4) 0.40968(19) 0.2611(3) 0.0547(12) Uani 1 1 d . . . . .
H12 H 0.2110 0.3870 0.2749 0.066 Uiso 1 1 calc R . . . .
C13 C 0.1357(4) 0.47479(17) 0.2537(2) 0.0338(8) Uani 1 1 d . . . . .
C14 C 0.0146(4) 0.50784(18) 0.2345(3) 0.0403(9) Uani 1 1 d . . . . .
H14 H 0.0166 0.5519 0.2292 0.048 Uiso 1 1 calc R . . . .
C15 C -0.1099(4) 0.47515(18) 0.2230(3) 0.0423(9) Uani 1 1 d . . . . .
H15 H -0.1914 0.4981 0.2119 0.051 Uiso 1 1 calc R . . . .
C16 C 0.4858(4) 0.53120(18) 0.2853(2) 0.0394(9) Uani 1 1 d . . . . .
H16 H 0.5811 0.5275 0.2971 0.047 Uiso 1 1 calc R . . . .
C17 C 0.3946(4) 0.48251(18) 0.2824(3) 0.0424(9) Uani 1 1 d . . . . .
H17 H 0.4151 0.4397 0.2908 0.051 Uiso 1 1 calc R . . . .
C18 C 0.2853(4) 0.57140(17) 0.2567(3) 0.0420(9) Uani 1 1 d . . . . .
H18 H 0.2143 0.6005 0.2446 0.050 Uiso 1 1 calc R . . . .
C19 C 0.7313(4) 0.66226(17) 0.3544(2) 0.0319(8) Uani 1 1 d . . . . .
C20 C 0.8484(3) 0.66985(16) 0.4200(2) 0.0303(7) Uani 1 1 d . . . . .
C21 C 0.9635(4) 0.63053(18) 0.4163(2) 0.0365(8) Uani 1 1 d . . . . .
H21 H 0.9670 0.5992 0.3744 0.044 Uiso 1 1 calc R . . . .
C22 C 1.0743(4) 0.63728(18) 0.4747(2) 0.0384(9) Uani 1 1 d . . . . .
C23 C 1.0683(4) 0.68387(17) 0.5372(2) 0.0360(8) Uani 1 1 d . . . . .
H23 H 1.1424 0.6888 0.5763 0.043 Uiso 1 1 calc R . . . .
C24 C 0.9523(3) 0.72329(16) 0.5422(2) 0.0298(7) Uani 1 1 d . . . . .
C25 C 0.8418(3) 0.71619(16) 0.4833(2) 0.0303(7) Uani 1 1 d . . . . .
H25 H 0.7637 0.7424 0.4864 0.036 Uiso 1 1 calc R . . . .
C26 C 0.9446(4) 0.77206(17) 0.6123(2) 0.0325(8) Uani 1 1 d . . . . .
C27 C 1.2946(4) 0.5989(2) 0.5279(3) 0.0512(11) Uani 1 1 d . . . . .
H27A H 1.2570 0.5935 0.5847 0.061 Uiso 1 1 calc R . . . .
H27B H 1.3395 0.6402 0.5257 0.061 Uiso 1 1 calc R . . . .
C28 C 1.4000(4) 0.5475(2) 0.5114(2) 0.0434(9) Uani 1 1 d . . . . .
C29 C 1.3614(4) 0.4840(2) 0.5074(3) 0.0469(10) Uani 1 1 d . . . . .
H29 H 1.2679 0.4728 0.5121 0.056 Uiso 1 1 calc R . . . .
C30 C 1.4604(4) 0.4372(2) 0.4967(3) 0.0460(10) Uani 1 1 d . . . . .
H30 H 1.4329 0.3948 0.4948 0.055 Uiso 1 1 calc R . . . .
Br1 Br -0.06961(15) 0.35245(8) -0.06483(13) 0.0450(4) Uani 0.42 1 d . U P A -1
C32 C 0.8828(7) 0.6379(4) 0.1181(4) 0.064(3) Uani 0.5 1 d . U P A -1
H32 H 0.8186 0.6476 0.1600 0.076 Uiso 0.5 1 calc R . P A -1
N31 N 1.0205(7) 0.6625(3) 0.1130(5) 0.067(2) Uani 0.5 1 d G U P A -1
C5 C 1.0831(6) 0.6355(4) 0.0397(6) 0.052(5) Uani 0.5 1 d G U P A -1
H5 H 1.1732 0.6435 0.0213 0.063 Uiso 0.5 1 calc R . P A -1
C33 C 0.9841(8) 0.5943(4) -0.0005(4) 0.054(2) Uani 0.5 1 d G U P A -1
H33 H 0.9979 0.5705 -0.0499 0.065 Uiso 0.5 1 calc R . P A -1
N6 N 0.8603(6) 0.5957(3) 0.0480(5) 0.046(2) Uani 0.5 1 d G U P A -1
C37 C 0.4867(5) 0.4969(3) 0.0008(5) 0.0404(15) Uani 0.5 1 d . U P A -1
C38 C 0.6081(6) 0.4778(3) -0.0391(4) 0.0435(18) Uani 0.5 1 d G U P A -1
H38 H 0.6060 0.4432 -0.0765 0.052 Uiso 0.5 1 calc R . P A -1
C39 C 0.7327(5) 0.5102(3) -0.0232(4) 0.047(3) Uani 0.5 1 d G U P A -1
H39 H 0.8139 0.4973 -0.0500 0.056 Uiso 0.5 1 calc R . P A -1
C34 C 0.7358(5) 0.5618(3) 0.0326(4) 0.0402(17) Uani 0.5 1 d G U P A -1
C35 C 0.6144(6) 0.5809(2) 0.0725(4) 0.045(2) Uani 0.5 1 d G U P A -1
H35 H 0.6165 0.6155 0.1099 0.054 Uiso 0.5 1 calc R . P A -1
C36 C 0.4899(5) 0.5485(3) 0.0567(4) 0.0414(17) Uani 0.5 1 d G U P A -1
H36 H 0.4087 0.5614 0.0834 0.050 Uiso 0.5 1 calc R . P A -1
C40 C 0.3485(5) 0.4607(3) -0.0155(3) 0.0376(17) Uani 0.5 1 d . U P A -1
C45 C 0.3366(5) 0.4173(3) -0.0827(3) 0.046(3) Uani 0.5 1 d G U P A -1
H45 H 0.4120 0.4102 -0.1181 0.055 Uiso 0.5 1 calc R . P A -1
C44 C 0.2121(6) 0.3845(3) -0.0969(3) 0.050(2) Uani 0.5 1 d DG U P A -1
H44 H 0.2041 0.3555 -0.1418 0.060 Uiso 0.5 1 calc R . P A -1
C43 C 0.0994(5) 0.3951(3) -0.0440(4) 0.037(2) Uani 0.5 1 d DG U P A -1
C42 C 0.1112(5) 0.4384(3) 0.0231(4) 0.049(2) Uani 0.5 1 d DG U P A -1
H42 H 0.0359 0.4455 0.0585 0.059 Uiso 0.5 1 calc R . P A -1
C41 C 0.2358(6) 0.4712(3) 0.0373(3) 0.047(3) Uani 0.5 1 d G U P A -1
H41 H 0.2437 0.5002 0.0822 0.057 Uiso 0.5 1 calc R . P A -1
H43 H 0.0161(17) 0.3731(16) -0.0535(18) 0.120 Uiso 0.08 1 d D . P . .

loop_
_atom_site_aniso_label
_atom_site_aniso_U_11
_atom_site_aniso_U_22
_atom_site_aniso_U_33
_atom_site_aniso_U_23
_atom_site_aniso_U_13
_atom_site_aniso_U_12
Co1 0.0279(3) 0.0256(3) 0.0306(3) 0.0009(2) -0.0100(2) -0.0011(2)
O1 0.0342(13) 0.0456(15) 0.0427(14) -0.0036(12) -0.0199(11) 0.0045(12)
O2 0.0508(16) 0.0544(17) 0.0345(14) -0.0132(13) -0.0114(12) -0.0048(13)
O3 0.0479(16) 0.0527(17) 0.0458(15) -0.0175(13) -0.0148(12) 0.0246(14)
O4 0.0390(13) 0.0335(13) 0.0320(12) -0.0058(11) -0.0151(10) 0.0045(10)
O5 0.0482(16) 0.0629(19) 0.0468(16) -0.0204(14) -0.0215(13) 0.0334(14)
N1 0.0299(15) 0.0349(16) 0.0391(16) 0.0008(13) -0.0071(12) -0.0040(12)
N2 0.0339(15) 0.0310(16) 0.0378(16) 0.0033(13) -0.0107(12) -0.0005(12)
N3 0.0362(15) 0.0269(15) 0.0369(16) 0.0024(13) -0.0083(12) -0.0048(12)
N4 0.0339(15) 0.0293(15) 0.0356(16) -0.0017(13) -0.0102(12) -0.0023(12)
C1 0.040(2) 0.045(2) 0.042(2) 0.0062(18) -0.0152(16) -0.0071(17)
C2 0.045(2) 0.045(2) 0.040(2) 0.0103(18) -0.0141(17) -0.0076(18)
C3 0.0352(18) 0.0324(18) 0.0392(19) 0.0051(16) -0.0092(15) -0.0038(15)
C4 0.0321(18) 0.0289(18) 0.0397(19) 0.0014(15) -0.0054(14) -0.0030(14)
C46 0.0358(19) 0.0304(19) 0.046(2) 0.0093(16) -0.0118(16) -0.0047(15)
C6 0.040(2) 0.0318(19) 0.042(2) 0.0064(16) -0.0123(16) -0.0017(16)
C7 0.0329(18) 0.0309(18) 0.0380(19) 0.0013(15) -0.0057(14) 0.0013(14)
C8 0.046(2) 0.039(2) 0.069(3) 0.025(2) -0.022(2) -0.0126(18)
C9 0.044(2) 0.047(2) 0.069(3) 0.024(2) -0.024(2) -0.0079(19)
C10 0.0356(18) 0.0308(18) 0.0340(18) 0.0016(15) -0.0060(14) -0.0051(15)
C11 0.041(2) 0.027(2) 0.078(3) 0.0092(19) -0.011(2) -0.0036(16)
C12 0.036(2) 0.031(2) 0.096(4) 0.009(2) -0.016(2) 0.0001(17)
C13 0.0354(18) 0.0303(18) 0.0355(18) -0.0013(15) -0.0063(14) -0.0051(15)
C14 0.042(2) 0.0258(18) 0.053(2) 0.0003(17) -0.0083(17) -0.0024(15)
C15 0.0357(19) 0.0309(19) 0.060(2) 0.0030(18) -0.0084(17) 0.0018(16)
C16 0.0360(19) 0.035(2) 0.047(2) 0.0025(17) -0.0137(16) 0.0005(16)
C17 0.039(2) 0.0299(19) 0.058(2) 0.0072(18) -0.0131(18) -0.0037(16)
C18 0.0343(19) 0.0275(18) 0.064(3) 0.0033(17) -0.0116(17) -0.0031(15)
C19 0.0343(18) 0.0339(18) 0.0272(17) 0.0006(15) -0.0099(14) -0.0021(15)
C20 0.0294(17) 0.0330(18) 0.0281(16) 0.0017(14) -0.0079(13) 0.0017(14)
C21 0.040(2) 0.0362(19) 0.0327(18) -0.0099(16) -0.0104(15) 0.0084(16)
C22 0.0338(18) 0.042(2) 0.0385(19) -0.0076(17) -0.0109(15) 0.0152(16)
C23 0.0337(18) 0.040(2) 0.0337(18) -0.0056(16) -0.0128(14) 0.0093(16)
C24 0.0292(16) 0.0320(17) 0.0276(17) -0.0010(14) -0.0107(13) 0.0040(14)
C25 0.0291(16) 0.0319(18) 0.0294(17) -0.0010(14) -0.0080(13) 0.0054(14)
C26 0.0335(18) 0.0319(18) 0.0315(18) 0.0016(15) -0.0097(14) 0.0041(15)
C27 0.042(2) 0.063(3) 0.047(2) -0.010(2) -0.0178(18) 0.024(2)
C28 0.040(2) 0.054(2) 0.0360(19) 0.0037(18) -0.0089(16) 0.0200(18)
C29 0.0343(19) 0.055(3) 0.051(2) 0.005(2) -0.0041(17) 0.0094(18)
C30 0.043(2) 0.044(2) 0.051(2) 0.0062(19) -0.0062(18) 0.0110(18)
Br1 0.0382(7) 0.0501(7) 0.0461(9) 0.0012(7) -0.0096(5) -0.0127(6)
C32 0.060(5) 0.076(7) 0.056(5) -0.022(5) -0.003(4) -0.018(5)
N31 0.054(5) 0.076(6) 0.071(6) -0.038(5) -0.006(4) -0.018(4)
C5 0.030(5) 0.068(9) 0.059(9) -0.010(6) 0.009(4) -0.002(4)
C33 0.044(5) 0.059(6) 0.060(5) -0.002(5) 0.000(4) -0.009(4)
N6 0.059(5) 0.043(5) 0.036(5) -0.004(4) -0.007(4) -0.004(4)
C37 0.057(4) 0.035(3) 0.028(3) 0.004(2) -0.007(3) 0.007(3)
C38 0.049(4) 0.044(4) 0.038(4) -0.005(3) -0.004(3) -0.002(4)
C39 0.048(5) 0.055(6) 0.038(5) -0.009(4) -0.001(4) 0.003(4)
C34 0.036(4) 0.047(4) 0.037(4) 0.001(4) -0.014(3) -0.006(3)
C35 0.062(6) 0.034(5) 0.039(5) -0.006(4) -0.006(4) 0.002(4)
C36 0.039(4) 0.045(4) 0.040(4) -0.006(3) -0.002(3) 0.000(3)
C40 0.048(4) 0.039(4) 0.026(3) 0.005(3) -0.009(3) 0.004(4)
C45 0.051(5) 0.054(6) 0.034(5) -0.006(4) 0.005(4) 0.004(4)
C44 0.061(5) 0.055(5) 0.034(4) -0.006(4) -0.010(4) -0.010(4)
C43 0.054(5) 0.024(4) 0.032(5) 0.009(4) -0.017(4) -0.013(4)
C42 0.041(4) 0.062(5) 0.045(4) -0.005(4) -0.001(3) 0.000(4)
C41 0.055(5) 0.052(6) 0.034(5) -0.010(4) -0.007(4) 0.005(5)

loop_
_atom_type_symbol
_atom_type_description
_atom_type_scat_dispersion_real
_atom_type_scat_dispersion_imag
_atom_type_scat_source
C C 0.0181 0.0091 'International Tables Vol C Tables 4.2.6.8 and 6.1.1.4'
H H 0.0000 0.0000 'International Tables Vol C Tables 4.2.6.8 and 6.1.1.4'
Br Br -0.6763 1.2805 'International Tables Vol C Tables 4.2.6.8 and 6.1.1.4'
Co Co -2.3653 3.6143 'International Tables Vol C Tables 4.2.6.8 and 6.1.1.4'
N N 0.0311 0.0180 'International Tables Vol C Tables 4.2.6.8 and 6.1.1.4'
O O 0.0492 0.0322 'International Tables Vol C Tables 4.2.6.8 and 6.1.1.4'

loop_
_geom_angle_atom_site_label_1
_geom_angle_atom_site_label_2
_geom_angle_atom_site_label_3
_geom_angle
_geom_angle_site_symmetry_1
_geom_angle_site_symmetry_3
_geom_angle_publ_flag
O1 Co1 O4 110.37(11) . 4_575 ?
O1 Co1 N1 94.69(11) . 2_455 ?
O1 Co1 N4 112.57(11) . . ?
O4 Co1 N1 105.50(11) 4_575 2_455 ?
O4 Co1 N4 124.95(11) 4_575 . ?
N4 Co1 N1 103.61(12) . 2_455 ?
C19 O1 Co1 107.6(2) . . ?
C26 O4 Co1 108.0(2) . 4_676 ?
C22 O5 C27 117.0(3) . . ?
C1 N1 Co1 122.5(2) . 2_445 ?
C3 N1 Co1 131.7(3) . 2_445 ?
C3 N1 C1 105.7(3) . . ?
C2 N2 C4 125.7(3) . . ?
C3 N2 C2 107.2(3) . . ?
C3 N2 C4 127.0(3) . . ?
C17 N3 C13 127.3(3) . . ?
C18 N3 C13 126.7(3) . . ?
C18 N3 C17 106.0(3) . . ?
C16 N4 Co1 129.6(2) . . ?
C18 N4 Co1 124.5(2) . . ?
C18 N4 C16 105.8(3) . . ?
C2 C1 N1 109.7(3) . . ?
C1 C2 N2 106.4(3) . . ?
N1 C3 N2 111.0(3) . . ?
C46 C4 N2 121.1(3) . . ?
C9 C4 N2 119.2(3) . . ?
C9 C4 C46 119.7(3) . . ?
C6 C46 C4 119.9(3) . . ?
C46 C6 C7 121.6(3) . . ?
C6 C7 C8 117.3(3) . . ?
C6 C7 C10 122.5(3) . . ?
C8 C7 C10 120.2(3) . . ?
C9 C8 C7 121.8(4) . . ?
C4 C9 C8 119.7(4) . . ?
C11 C10 C7 122.1(3) . . ?
C11 C10 C15 116.6(3) . . ?
C15 C10 C7 121.3(3) . . ?
C10 C11 C12 121.6(4) . . ?
C13 C12 C11 120.6(4) . . ?
C12 C13 N3 120.9(3) . . ?
C12 C13 C14 119.0(3) . . ?
C14 C13 N3 120.0(3) . . ?
C13 C14 C15 119.7(4) . . ?
C14 C15 C10 122.3(3) . . ?
C17 C16 N4 109.6(3) . . ?
C16 C17 N3 106.8(3) . . ?
N4 C18 N3 111.7(3) . . ?
O1 C19 C20 117.1(3) . . ?
O2 C19 O1 122.4(3) . . ?
O2 C19 C20 120.5(3) . . ?
C21 C20 C19 119.4(3) . . ?
C21 C20 C25 119.9(3) . . ?
C25 C20 C19 120.7(3) . . ?
C20 C21 C22 120.7(3) . . ?
O5 C22 C21 116.0(3) . . ?
O5 C22 C23 124.6(3) . . ?
C23 C22 C21 119.4(3) . . ?
C22 C23 C24 120.5(3) . . ?
C23 C24 C25 119.7(3) . . ?
C23 C24 C26 120.0(3) . . ?
C25 C24 C26 120.3(3) . . ?
C20 C25 C24 119.8(3) . . ?
O3 C26 O4 121.7(3) . . ?
O3 C26 C24 121.2(3) . . ?
O4 C26 C24 117.0(3) . . ?
O5 C27 C28 109.9(3) . . ?
C29 C28 C27 121.3(4) . . ?
C30 C28 C27 120.2(4) 3_866 . ?
C30 C28 C29 118.4(4) 3_866 . ?
C30 C29 C28 120.6(4) . . ?
C29 C30 C28 121.0(4) . 3_866 ?
N31 C32 N6 108.0 . . ?
C32 N31 C5 108.0 . . ?
N31 C5 C33 108.0 . . ?
N6 C33 C5 108.0 . . ?
C33 N6 C32 108.0 . . ?
C34 N6 C32 124.2(5) . . ?
C34 N6 C33 127.8(5) . . ?
C38 C37 C36 120.0 . . ?
C38 C37 C40 120.3(4) . . ?
C36 C37 C40 119.7(4) . . ?
C39 C38 C37 120.0 . . ?
C38 C39 C34 120.0 . . ?
C39 C34 N6 120.6(5) . . ?
C35 C34 N6 119.4(5) . . ?
C35 C34 C39 120.0 . . ?
C34 C35 C36 120.0 . . ?
C35 C36 C37 120.0 . . ?
C45 C40 C37 120.2(4) . . ?
C45 C40 C41 120.0 . . ?
C41 C40 C37 119.8(4) . . ?
C40 C45 C44 120.0 . . ?
C43 C44 C45 120.0 . . ?
C44 C43 Br1 120.0(3) . . ?
C44 C43 C42 120.0 . . ?
C42 C43 Br1 120.0(3) . . ?
C43 C42 C41 120.0 . . ?
C42 C41 C40 120.0 . . ?

loop_
_geom_bond_atom_site_label_1
_geom_bond_atom_site_label_2
_geom_bond_distance
_geom_bond_site_symmetry_2
_geom_bond_publ_flag
Co1 O1 1.980(2) . ?
Co1 O4 1.987(2) 4_575 ?
Co1 N1 2.041(3) 2_455 ?
Co1 N4 2.019(3) . ?
O1 C19 1.276(4) . ?
O2 C19 1.232(4) . ?
O3 C26 1.229(4) . ?
O4 Co1 1.987(2) 4_676 ?
O4 C26 1.290(4) . ?
O5 C22 1.373(4) . ?
O5 C27 1.427(4) . ?
N1 Co1 2.041(3) 2_445 ?
N1 C1 1.381(5) . ?
N1 C3 1.317(4) . ?
N2 C2 1.377(4) . ?
N2 C3 1.343(5) . ?
N2 C4 1.433(4) . ?
N3 C13 1.431(4) . ?
N3 C17 1.373(5) . ?
N3 C18 1.347(5) . ?
N4 C16 1.364(5) . ?
N4 C18 1.311(4) . ?
C1 C2 1.337(5) . ?
C4 C46 1.382(5) . ?
C4 C9 1.376(5) . ?
C46 C6 1.381(5) . ?
C6 C7 1.385(5) . ?
C7 C8 1.386(5) . ?
C7 C10 1.481(5) . ?
C8 C9 1.382(5) . ?
C10 C11 1.380(5) . ?
C10 C15 1.391(5) . ?
C11 C12 1.388(5) . ?
C12 C13 1.374(5) . ?
C13 C14 1.378(5) . ?
C14 C15 1.384(5) . ?
C16 C17 1.345(5) . ?
C19 C20 1.509(4) . ?
C20 C21 1.379(5) . ?
C20 C25 1.389(5) . ?
C21 C22 1.389(5) . ?
C22 C23 1.384(5) . ?
C23 C24 1.388(5) . ?
C24 C25 1.393(4) . ?
C24 C26 1.501(5) . ?
C27 C28 1.503(5) . ?
C28 C29 1.386(6) . ?
C28 C30 1.383(6) 3_866 ?
C29 C30 1.377(6) . ?
C30 C28 1.383(6) 3_866 ?
Br1 C43 1.871(4) . ?
C32 N31 1.4200 . ?
C32 N6 1.4200 . ?
N31 C5 1.4200 . ?
C5 C33 1.4200 . ?
C33 N6 1.4200 . ?
N6 C34 1.404(6) . ?
C37 C38 1.3900 . ?
C37 C36 1.3900 . ?
C37 C40 1.544(6) . ?
C38 C39 1.3900 . ?
C39 C34 1.3900 . ?
C34 C35 1.3900 . ?
C35 C36 1.3900 . ?
C40 C45 1.3900 . ?
C40 C41 1.3900 . ?
C45 C44 1.3900 . ?
C44 C43 1.3900 . ?
C43 C42 1.3900 . ?
C42 C41 1.3900 . ?
